data_4021519
loop_
_publ_author_name
'Devarajulu Sureshkumar'
'Susama Maity'
'Srinivasan Chandrasekaran'

_publ_section_title
;
 Regio- and Stereoselective Synthesis of Aziridino Epoxides from
 Cyclic Dienes
;
_journal_name_full 'Journal of Organic Chemistry'
_journal_page_first 1653
_journal_page_last 1657
_journal_paper_doi 10.1021/jo052357x
_journal_volume 71
_journal_year 2006
_chemical_compound_source 'see text'
_chemical_formula_moiety 'C15 H19 N O3 S'
_chemical_formula_sum 'C15 H19 N O3 S'
_chemical_formula_weight 293.38
_chemical_name_common trans-aziridino-epoxy-cyclohexane
_chemical_name_systematic
;
(1aR,2aR,3aS,4aS)-1a,2a-dimethyl-3-[(4-methylphenyl)
sulfonyl]perhydrooxireno[2',3':4,5]benzo[b]azirene
;
_space_group_IT_number 15
_symmetry_cell_setting monoclinic
_symmetry_space_group_name_Hall '-C 2yc'
_symmetry_space_group_name_H-M 'C 1 2/c 1'
_atom_sites_solution_hydrogens geom
_atom_sites_solution_primary direct
_atom_sites_solution_secondary difmap
_cell_angle_alpha 90
_cell_angle_beta 91.371(4)
_cell_angle_gamma 90
_cell_formula_units_Z 8
_cell_length_a 31.917(7)
_cell_length_b 5.9247(13)
_cell_length_c 15.930(4)
_cell_measurement_reflns_used 600
_cell_measurement_temperature 296(2)
_cell_measurement_theta_max 25.00
_cell_measurement_theta_min 1.28
_cell_volume 3011.4(12)
_computing_cell_refinement SMART
_computing_data_collection 'SMART (Bruker, 1998)'
_computing_data_reduction 'SAINT (Bruker, 1998)'
_computing_molecular_graphics 'Ortep-3 for Windows (Farrugia, 1997) and CAMERON (Watkin et al., 1993)'
_computing_publication_material 'PLATON (Spek, 2003)'
_computing_structure_refinement 'SHELXL-97 (Sheldrick, 1997)'
_computing_structure_solution 'SIR92 (Altomare et al., 1993)'
_diffrn_ambient_temperature 296(2)
_diffrn_measured_fraction_theta_full 0.998
_diffrn_measured_fraction_theta_max 0.998
_diffrn_measurement_device_type 'Bruker SMART CCD area detector'
_diffrn_measurement_method '\f and \w scans'
_diffrn_radiation_monochromator graphite
_diffrn_radiation_source 'fine-focus sealed tube'
_diffrn_radiation_type MoK\a
_diffrn_radiation_wavelength 0.71073
_diffrn_reflns_av_R_equivalents 0.0363
_diffrn_reflns_av_sigmaI/netI 0.0344
_diffrn_reflns_limit_h_max 37
_diffrn_reflns_limit_h_min -37
_diffrn_reflns_limit_k_max 7
_diffrn_reflns_limit_k_min -7
_diffrn_reflns_limit_l_max 18
_diffrn_reflns_limit_l_min -17
_diffrn_reflns_number 10244
_diffrn_reflns_reduction_process
;
;
_diffrn_reflns_theta_full 25.00
_diffrn_reflns_theta_max 25.00
_diffrn_reflns_theta_min 1.28
_exptl_absorpt_coefficient_mu 0.221
_exptl_absorpt_correction_T_max 0.9847
_exptl_absorpt_correction_T_min 0.9386
_exptl_absorpt_correction_type multi-scan
_exptl_absorpt_process_details '(SADABS; Sheldrick, 1997)'
_exptl_crystal_colour colorless
_exptl_crystal_density_diffrn 1.294
_exptl_crystal_density_method 'Not Measured'
_exptl_crystal_description block
_exptl_crystal_F_000 1248
_exptl_crystal_size_max 0.27
_exptl_crystal_size_mid 0.26
_exptl_crystal_size_min 0.07
_refine_diff_density_max 0.519
_refine_diff_density_min -0.240
_refine_diff_density_rms 0.078
_refine_ls_extinction_method none
_refine_ls_goodness_of_fit_ref 0.985
_refine_ls_hydrogen_treatment refall
_refine_ls_matrix_type full
_refine_ls_number_parameters 181
_refine_ls_number_reflns 2645
_refine_ls_number_restraints 0
_refine_ls_restrained_S_all 0.985
_refine_ls_R_factor_all 0.1069
_refine_ls_R_factor_gt 0.0866
_refine_ls_shift/su_max 0.000
_refine_ls_shift/su_mean 0.000
_refine_ls_structure_factor_coef Fsqd
_refine_ls_weighting_details 'calc w=1/[\s^2^(Fo^2^)+(0.1440P)^2^+10.3246P] where P=(Fo^2^+2Fc^2^)/3'
_refine_ls_weighting_scheme calc
_refine_ls_wR_factor_gt 0.2230
_refine_ls_wR_factor_ref 0.2415
_reflns_number_gt 2122
_reflns_number_total 2645
_reflns_threshold_expression I>2sigma(I)
_cod_data_source_file jo052357xsi20051225_012407_07.cif
_cod_depositor_comments
;
The following automatic conversions were performed:
'_symmetry_cell_setting' value 'Monoclinic' changed to 'monoclinic'
according to '/home/saulius/struct/CIF-dictionaries/cif_core.dic'
dictionary named 'cif_core.dic' version 2.4.1 from 2010-06-29.

Automatic conversion script
Id: cif_fix_enum 1527 2010-12-29 10:47:43Z saulius 
;
_cod_original_sg_symbol_H-M 'C 2/c'
_cod_database_code 4021519

loop_
_symmetry_equiv_pos_site_id
_symmetry_equiv_pos_as_xyz
1 x,y,z
2 -x,y,1/2-z
3 -x,-y,-z
4 x,-y,1/2+z
5 1/2+x,1/2+y,z
6 1/2-x,1/2+y,1/2-z
7 1/2-x,1/2-y,-z
8 1/2+x,1/2-y,1/2+z

loop_
_atom_site_label
_atom_site_type_symbol
_atom_site_fract_x
_atom_site_fract_y
_atom_site_fract_z
_atom_site_U_iso_or_equiv
_atom_site_adp_type
_atom_site_occupancy
_atom_site_symmetry_multiplicity
_atom_site_calc_flag
_atom_site_refinement_flags
S1 S 0.14262(3) 0.16560(19) 0.68457(7) 0.0423(4) Uani 1 1 d .
O2 O 0.13401(12) 0.2964(6) 0.7580(2) 0.0606(10) Uani 1 1 d .
O3 O 0.13724(11) -0.0742(6) 0.6889(2) 0.0616(10) Uani 1 1 d .
N1 N 0.11699(11) 0.2527(6) 0.5997(2) 0.0364(9) Uani 1 1 d .
O1 O 0.04825(12) 0.5769(7) 0.4337(3) 0.0716(11) Uani 1 1 d .
C9 C 0.19444(14) 0.2272(7) 0.6565(3) 0.0384(10) Uani 1 1 d .
C6 C 0.10075(15) 0.4871(7) 0.5980(3) 0.0454(11) Uani 1 1 d .
H6 H 0.1033 0.5687 0.6514 0.054 Uiso 1 1 calc R
C2 C 0.05036(15) 0.2235(8) 0.5149(3) 0.0502(12) Uani 1 1 d .
H2A H 0.0202 0.2378 0.5195 0.060 Uiso 1 1 calc R
H2B H 0.0565 0.0645 0.5071 0.060 Uiso 1 1 calc R
C1 C 0.07032(14) 0.2967(8) 0.5969(3) 0.0463(11) Uani 1 1 d .
C5 C 0.11274(17) 0.6193(8) 0.5223(3) 0.0550(13) Uani 1 1 d .
H5A H 0.1429 0.6125 0.5170 0.066 Uiso 1 1 calc R
H5B H 0.1052 0.7762 0.5306 0.066 Uiso 1 1 calc R
C3 C 0.06326(14) 0.3483(9) 0.4367(3) 0.0536(13) Uani 1 1 d .
C14 C 0.21789(16) 0.0663(8) 0.6158(3) 0.0525(12) Uani 1 1 d .
H14 H 0.2061 -0.0721 0.6009 0.063 Uiso 1 1 calc R
C4 C 0.09245(16) 0.5376(9) 0.4422(3) 0.0559(13) Uani 1 1 d .
H4 H 0.1084 0.5658 0.3915 0.067 Uiso 1 1 calc R
C10 C 0.21186(15) 0.4320(8) 0.6780(3) 0.0481(11) Uani 1 1 d .
H10 H 0.1961 0.5409 0.7049 0.058 Uiso 1 1 calc R
C12 C 0.27746(16) 0.3164(9) 0.6191(3) 0.0529(12) Uani 1 1 d .
C13 C 0.25875(16) 0.1140(10) 0.5977(3) 0.0592(14) Uani 1 1 d .
H13 H 0.2744 0.0059 0.5701 0.071 Uiso 1 1 calc R
C11 C 0.25320(16) 0.4741(9) 0.6589(3) 0.0540(13) Uani 1 1 d .
H11 H 0.2649 0.6128 0.6734 0.065 Uiso 1 1 calc R
C7 C 0.04454(18) 0.2466(11) 0.6727(4) 0.0688(16) Uani 1 1 d .
H7A H 0.0265 0.1202 0.6610 0.083 Uiso 1 1 calc R
H7B H 0.0279 0.3761 0.6858 0.083 Uiso 1 1 calc R
H7C H 0.0628 0.2115 0.7196 0.083 Uiso 1 1 calc R
C8 C 0.0579(2) 0.2187(13) 0.3564(4) 0.088(2) Uani 1 1 d .
H8A H 0.0374 0.1017 0.3636 0.105 Uiso 1 1 calc R
H8B H 0.0841 0.1525 0.3418 0.105 Uiso 1 1 calc R
H8C H 0.0485 0.3189 0.3125 0.105 Uiso 1 1 calc R
C15 C 0.32272(18) 0.3630(13) 0.6003(4) 0.0800(18) Uani 1 1 d .
H15A H 0.3302 0.5111 0.6200 0.096 Uiso 1 1 calc R
H15B H 0.3266 0.3545 0.5408 0.096 Uiso 1 1 calc R
H15C H 0.3402 0.2529 0.6282 0.096 Uiso 1 1 calc R

loop_
_atom_site_aniso_label
_atom_site_aniso_U_11
_atom_site_aniso_U_22
_atom_site_aniso_U_33
_atom_site_aniso_U_23
_atom_site_aniso_U_13
_atom_site_aniso_U_12
S1 0.0509(7) 0.0408(7) 0.0350(6) 0.0025(5) -0.0019(5) -0.0018(5)
O2 0.073(2) 0.071(2) 0.0375(18) -0.0054(16) 0.0078(16) -0.0027(18)
O3 0.075(2) 0.044(2) 0.065(2) 0.0169(16) -0.0091(18) -0.0095(17)
N1 0.040(2) 0.0346(19) 0.0345(19) -0.0014(14) 0.0034(15) 0.0015(15)
O1 0.058(2) 0.073(3) 0.084(3) 0.024(2) -0.0039(19) 0.0220(19)
C9 0.046(2) 0.036(2) 0.033(2) -0.0002(17) -0.0090(18) 0.0037(18)
C6 0.056(3) 0.034(2) 0.047(3) -0.0038(19) 0.007(2) 0.006(2)
C2 0.046(3) 0.046(3) 0.059(3) 0.004(2) 0.001(2) 0.002(2)
C1 0.042(2) 0.049(3) 0.047(3) 0.004(2) 0.009(2) 0.005(2)
C5 0.069(3) 0.035(3) 0.060(3) 0.009(2) 0.001(2) -0.001(2)
C3 0.040(2) 0.066(3) 0.055(3) 0.003(2) -0.006(2) 0.012(2)
C14 0.060(3) 0.042(3) 0.055(3) -0.010(2) -0.005(2) 0.007(2)
C4 0.055(3) 0.064(3) 0.049(3) 0.018(2) 0.009(2) 0.009(2)
C10 0.051(3) 0.043(3) 0.050(3) -0.012(2) -0.006(2) 0.004(2)
C12 0.051(3) 0.068(3) 0.039(3) -0.003(2) -0.008(2) 0.004(2)
C13 0.058(3) 0.064(3) 0.056(3) -0.014(3) 0.000(2) 0.018(3)
C11 0.058(3) 0.050(3) 0.053(3) -0.010(2) -0.012(2) -0.006(2)
C7 0.053(3) 0.088(4) 0.065(4) 0.012(3) 0.016(3) -0.001(3)
C8 0.088(5) 0.117(6) 0.057(4) -0.016(4) -0.008(3) -0.016(4)
C15 0.060(4) 0.111(5) 0.069(4) -0.011(4) 0.004(3) -0.003(3)

loop_
_atom_type_symbol
_atom_type_description
_atom_type_scat_dispersion_real
_atom_type_scat_dispersion_imag
_atom_type_scat_source
S S 0.1246 0.1234 'International Tables Vol C Tables 4.2.6.8 and 6.1.1.4'
O O 0.0106 0.0060 'International Tables Vol C Tables 4.2.6.8 and 6.1.1.4'
N N 0.0061 0.0033 'International Tables Vol C Tables 4.2.6.8 and 6.1.1.4'
H H 0.0000 0.0000 'International Tables Vol C Tables 4.2.6.8 and 6.1.1.4'
C C 0.0033 0.0016 'International Tables Vol C Tables 4.2.6.8 and 6.1.1.4'

loop_
_geom_angle_atom_site_label_1
_geom_angle_atom_site_label_2
_geom_angle_atom_site_label_3
_geom_angle
O3 S1 O2 118.1(2)
O3 S1 N1 107.0(2)
O2 S1 N1 113.5(2)
O3 S1 C9 109.4(2)
O2 S1 C9 107.1(2)
N1 S1 C9 100.24(18)
C6 N1 C1 59.6(3)
C6 N1 S1 118.4(3)
C1 N1 S1 123.3(3)
C4 O1 C3 61.1(3)
C10 C9 C14 120.3(4)
C10 C9 S1 119.8(3)
C14 C9 S1 119.9(4)
N1 C6 C1 61.2(3)
N1 C6 C5 114.2(4)
C1 C6 C5 124.6(4)
N1 C6 H6 115.1
C1 C6 H6 115.1
C5 C6 H6 115.1
C1 C2 C3 117.1(4)
C1 C2 H2A 108.0
C3 C2 H2A 108.0
C1 C2 H2B 108.0
C3 C2 H2B 108.0
H2A C2 H2B 107.3
C6 C1 C2 119.5(4)
C6 C1 C7 120.6(4)
C2 C1 C7 114.3(4)
C6 C1 N1 59.2(3)
C2 C1 N1 111.9(4)
C7 C1 N1 119.9(4)
C6 C5 C4 113.8(4)
C6 C5 H5A 108.8
C4 C5 H5A 108.8
C6 C5 H5B 108.8
C4 C5 H5B 108.8
H5A C5 H5B 107.7
O1 C3 C4 59.3(3)
O1 C3 C8 115.0(5)
C4 C3 C8 120.4(5)
O1 C3 C2 113.0(4)
C4 C3 C2 120.8(4)
C8 C3 C2 115.1(5)
C13 C14 C9 119.0(5)
C13 C14 H14 120.5
C9 C14 H14 120.5
O1 C4 C3 59.6(3)
O1 C4 C5 115.6(4)
C3 C4 C5 124.2(4)
O1 C4 H4 115.1
C3 C4 H4 115.1
C5 C4 H4 115.1
C9 C10 C11 119.1(4)
C9 C10 H10 120.4
C11 C10 H10 120.4
C11 C12 C13 117.3(5)
C11 C12 C15 121.3(5)
C13 C12 C15 121.5(5)
C14 C13 C12 122.4(5)
C14 C13 H13 118.8
C12 C13 H13 118.8
C12 C11 C10 121.9(5)
C12 C11 H11 119.1
C10 C11 H11 119.1
C1 C7 H7A 109.5
C1 C7 H7B 109.5
H7A C7 H7B 109.5
C1 C7 H7C 109.5
H7A C7 H7C 109.5
H7B C7 H7C 109.5
C3 C8 H8A 109.5
C3 C8 H8B 109.5
H8A C8 H8B 109.5
C3 C8 H8C 109.5
H8A C8 H8C 109.5
H8B C8 H8C 109.5
C12 C15 H15A 109.5
C12 C15 H15B 109.5
H15A C15 H15B 109.5
C12 C15 H15C 109.5
H15A C15 H15C 109.5
H15B C15 H15C 109.5

loop_
_geom_bond_atom_site_label_1
_geom_bond_atom_site_label_2
_geom_bond_distance
S1 O3 1.433(4)
S1 O2 1.435(3)
S1 N1 1.645(4)
S1 C9 1.762(5)
N1 C6 1.482(5)
N1 C1 1.512(6)
O1 C4 1.433(6)
O1 C3 1.437(6)
C9 C10 1.375(6)
C9 C14 1.383(6)
C6 C1 1.488(7)
C6 C5 1.495(7)
C6 H6 0.9800
C2 C1 1.503(7)
C2 C3 1.515(7)
C2 H2A 0.9700
C2 H2B 0.9700
C1 C7 1.508(7)
C5 C4 1.497(7)
C5 H5A 0.9700
C5 H5B 0.9700
C3 C4 1.460(7)
C3 C8 1.497(8)
C14 C13 1.372(7)
C14 H14 0.9300
C4 H4 0.9800
C10 C11 1.384(7)
C10 H10 0.9300
C12 C11 1.378(7)
C12 C13 1.378(8)
C12 C15 1.507(7)
C13 H13 0.9300
C11 H11 0.9300
C7 H7A 0.9600
C7 H7B 0.9600
C7 H7C 0.9600
C8 H8A 0.9600
C8 H8B 0.9600
C8 H8C 0.9600
C15 H15A 0.9600
C15 H15B 0.9600
C15 H15C 0.9600

loop_
_geom_torsion_atom_site_label_1
_geom_torsion_atom_site_label_2
_geom_torsion_atom_site_label_3
_geom_torsion_atom_site_label_4
_geom_torsion
O3 S1 N1 C6 152.9(3)
O2 S1 N1 C6 20.8(4)
C9 S1 N1 C6 -93.1(3)
O3 S1 N1 C1 82.3(4)
O2 S1 N1 C1 -49.8(4)
C9 S1 N1 C1 -163.6(3)
O3 S1 C9 C10 -155.8(3)
O2 S1 C9 C10 -26.7(4)
N1 S1 C9 C10 92.0(4)
O3 S1 C9 C14 21.8(4)
O2 S1 C9 C14 150.9(4)
N1 S1 C9 C14 -90.4(4)
S1 N1 C6 C1 -114.0(3)
C1 N1 C6 C5 -117.5(5)
S1 N1 C6 C5 128.5(4)
N1 C6 C1 C2 -99.4(4)
C5 C6 C1 C2 1.6(7)
N1 C6 C1 C7 108.7(5)
C5 C6 C1 C7 -150.3(5)
C5 C6 C1 N1 101.0(5)
C3 C2 C1 C6 1.0(6)
C3 C2 C1 C7 154.5(5)
C3 C2 C1 N1 -65.1(5)
S1 N1 C1 C6 106.0(4)
C6 N1 C1 C2 112.2(4)
S1 N1 C1 C2 -141.9(3)
C6 N1 C1 C7 -109.9(5)
S1 N1 C1 C7 -4.0(6)
N1 C6 C5 C4 68.3(6)
C1 C6 C5 C4 -2.3(7)
C4 O1 C3 C8 -111.8(5)
C4 O1 C3 C2 113.2(5)
C1 C2 C3 O1 -69.5(5)
C1 C2 C3 C4 -2.6(7)
C1 C2 C3 C8 155.6(5)
C10 C9 C14 C13 0.4(7)
S1 C9 C14 C13 -177.2(4)
C3 O1 C4 C5 -116.2(5)
C8 C3 C4 O1 102.9(6)
C2 C3 C4 O1 -100.1(5)
O1 C3 C4 C5 102.0(5)
C8 C3 C4 C5 -155.2(5)
C2 C3 C4 C5 1.9(7)
C6 C5 C4 O1 69.9(6)
C6 C5 C4 C3 0.5(7)
C14 C9 C10 C11 -0.5(7)
S1 C9 C10 C11 177.1(4)
C9 C14 C13 C12 0.4(8)
C11 C12 C13 C14 -0.9(8)
C15 C12 C13 C14 178.6(5)
C13 C12 C11 C10 0.7(7)
C15 C12 C11 C10 -178.7(5)
C9 C10 C11 C12 0.0(7)
